data_8100649
loop_
_publ_author_name
'Ijjaali, Ismail'
'Mitchell, Kwasi'
'Ibers, James A.'

_publ_section_title
;
 Crystal structure of diterbium orthosilicate selenide, Tb~2~(SiO~4~)Se
;
_journal_coden_ASTM ZKNSFT
_journal_issue 2
_journal_name_full 'Zeitschrift f\"ur Kristallographie - New Crystal Structures'
_journal_page_first 157
_journal_page_last 158
_journal_paper_doi 10.1524/ncrs.2002.217.2.157
_journal_volume 217
_journal_year 2002
_chemical_formula_structural 'Tb2 (SiO4)Se'
_chemical_formula_sum 'O4 Se Si Tb2'
_chemical_formula_weight 488.89
_space_group_IT_number 57
_symmetry_cell_setting orthorhombic
_symmetry_space_group_name_Hall '-P 2c 2b'
_symmetry_space_group_name_H-M 'P b c m'
_cell_angle_alpha 90.00
_cell_angle_beta 90.00
_cell_angle_gamma 90.00
_cell_formula_units_Z 4
_cell_length_a 6.0387(4)
_cell_length_b 6.9855(5)
_cell_length_c 10.8131(7)
_cell_measurement_temperature 153(2)
_cell_volume 456.13(5)
_diffrn_ambient_temperature 153(2)
_exptl_crystal_density_diffrn 7.119
_cod_original_formula_sum 'O4 Se1 Si1 Tb2'
_cod_database_code 8100649

loop_
_symmetry_equiv_pos_as_xyz
'x, y, z'
'-x, -y, z+1/2'
'-x, y+1/2, -z+1/2'
'x, -y+1/2, -z'
'-x, -y, -z'
'x, y, -z-1/2'
'x, -y-1/2, z-1/2'
'-x, y-1/2, z'

loop_
_atom_site_label
_atom_site_type_symbol
_atom_site_fract_x
_atom_site_fract_y
_atom_site_fract_z
_atom_site_U_iso_or_equiv
_atom_site_adp_type
_atom_site_occupancy
_atom_site_symmetry_multiplicity
_atom_site_calc_flag
_atom_site_refinement_flags
_atom_site_disorder_assembly
_atom_site_disorder_group
Tb1 Tb 0.13113(7) 0.03044(7) 0.2500 0.0052(2) Uani 1 4 d S . .
Tb2 Tb 0.60749(8) 0.2500 0.0000 0.0058(2) Uani 1 4 d S . .
Se Se 0.42303(15) 0.37777(14) 0.2500 0.0066(3) Uani 1 4 d S . .
Si Si 0.1127(4) 0.2500 0.0000 0.0043(6) Uani 1 4 d S . .
O1 O 0.0542(8) 0.7611(6) 0.1207(5) 0.0061(9) Uani 1 8 d . . .
O2 O 0.2735(8) 0.0707(7) 0.0310(4) 0.0064(9) Uani 1 8 d . . .

loop_
_atom_site_aniso_label
_atom_site_aniso_U_11
_atom_site_aniso_U_22
_atom_site_aniso_U_33
_atom_site_aniso_U_23
_atom_site_aniso_U_13
_atom_site_aniso_U_12
Tb1 0.0062(3) 0.0049(3) 0.0046(3) 0.000 0.000 0.00064(15)
Tb2 0.0041(3) 0.0057(3) 0.0076(3) -0.00130(15) 0.000 0.000
Se 0.0062(5) 0.0073(5) 0.0064(5) 0.000 0.000 -0.0015(3)
Si 0.0052(13) 0.0035(14) 0.0042(13) 0.0009(8) 0.000 0.000
O1 0.004(2) 0.007(2) 0.007(2) 0.0024(16) 0.0009(18) 0.0019(17)
O2 0.006(2) 0.005(2) 0.008(2) -0.0001(19) 0.0014(19) -0.0013(18)

loop_
_geom_bond_atom_site_label_1
_geom_bond_atom_site_label_2
_geom_bond_distance
_geom_bond_site_symmetry_2
_geom_bond_publ_flag
Tb1 O1 2.390(5) 1_545 ?
Tb1 O1 2.390(5) 6_546 ?
Tb1 O1 2.409(5) 3_545 ?
Tb1 O1 2.409(5) 8 ?
Tb1 O2 2.535(5) 6_556 ?
Tb1 O2 2.535(5) . ?
Tb1 Se 2.8958(11) 3_645 ?
Tb1 Se 2.9990(11) . ?
Tb1 Si 3.1101(3) 6_556 ?
Tb1 Si 3.1101(3) . ?
Tb1 Tb2 3.6928(4) 5_655 ?
Tb1 Tb2 3.6928(4) 2_655 ?
Tb2 O2 2.377(5) 8_665 ?
Tb2 O2 2.377(5) 5_655 ?
Tb2 O2 2.397(5) . ?
Tb2 O2 2.397(5) 4 ?
Tb2 O1 2.425(5) 8_655 ?
Tb2 O1 2.425(5) 5_665 ?
Tb2 Si 2.988(3) . ?
Tb2 Si 3.051(3) 1_655 ?
Tb2 Se 3.0570(5) 7_565 ?
Tb2 Se 3.0570(5) . ?
Tb2 Tb1 3.6928(4) 3_655 ?
Tb2 Tb1 3.6928(4) 5_655 ?
Se Tb1 2.8958(11) 3_655 ?
Se Tb2 3.0570(5) 6_556 ?
Si O2 1.620(5) 4 ?
Si O2 1.620(5) . ?
Si O1 1.651(5) 5_565 ?
Si O1 1.651(5) 8 ?
Si Tb2 3.051(3) 1_455 ?
Si Tb1 3.1101(3) 7_565 ?
O1 Si 1.651(5) 5_565 ?
O1 Tb1 2.390(5) 1_565 ?
O1 Tb1 2.409(5) 3 ?
O1 Tb2 2.425(5) 5_665 ?
O2 Tb2 2.377(5) 5_655 ?

loop_
_cod_changelog_entry_id
_cod_changelog_entry_author
_cod_changelog_entry_date
_cod_changelog_entry_text
1 'Vaitkus, Antanas' 2021-11-25T01:00:00+02:00 'Updated bibliographic information.'
